data_2242451
loop_
_publ_author_name
'Feng, Huixiao'
'Yin, Zhenming'

_publ_section_title
;
 Crystal structure of
 difluorido{2-[(4-hydroxyphenyl)diazenyl]-3,5-dimethylpyrrolido}boron
;
_journal_coeditor_code EX2007
_journal_issue 5
_journal_name_full 'Acta Crystallographica Section E'
_journal_page_first 743
_journal_page_last 746
_journal_paper_doi 10.1107/S2056989018006229
_journal_volume 74
_journal_year 2018
_chemical_formula_iupac 'C12 H12 B F2 N3 O'
_chemical_formula_moiety 'C12 H12 B F2 N3 O'
_chemical_formula_sum 'C12 H12 B F2 N3 O'
_chemical_formula_weight 263.06
_chemical_name_systematic
;
Difluorido{2-[(4-hydroxyphenyl)diazenyl-\k<i>N</i>^2^]-3,5-dimethylpyrrolido-\
\k<i>N</i>}boron
;
_space_group_crystal_system monoclinic
_space_group_IT_number 14
_space_group_name_Hall '-P 2yn'
_space_group_name_H-M_alt 'P 1 21/n 1'
_symmetry_space_group_name_Hall '-P 2yn'
_symmetry_space_group_name_H-M 'P 1 21/n 1'
_atom_sites_solution_hydrogens geom
_atom_sites_solution_primary dual
_audit_creation_method
;
Olex2 1.2-beta
(compiled 2018.02.02 svn.r3481 for OlexSys, GUI svn.r5470)
;
_cell_angle_alpha 90
_cell_angle_beta 100.489(6)
_cell_angle_gamma 90
_cell_formula_units_Z 8
_cell_length_a 6.8080(4)
_cell_length_b 24.8217(18)
_cell_length_c 14.4744(9)
_cell_measurement_reflns_used 3432
_cell_measurement_temperature 100.2(4)
_cell_measurement_theta_max 28.6380
_cell_measurement_theta_min 4.1140
_cell_volume 2405.1(3)
_computing_cell_refinement
;
CrysAlis PRO (Rigaku OD, 2015)
;
_computing_data_collection
;
CrysAlis PRO (Rigaku OD, 2015)
;
_computing_data_reduction
;
CrysAlis PRO (Rigaku OD, 2015)
;
_computing_molecular_graphics
;
<i>OLEX2</i> (Dolomanov <i>et al.</i>,  2009)
;
_computing_publication_material
;
<i>OLEX2</i> (Dolomanov <i>et al.</i>,  2009)
;
_computing_structure_refinement
;
SHELXL2014 (Sheldrick, 2015b)
;
_computing_structure_solution
;
SHELXT (Sheldrick, 2015a)
;
_diffrn_ambient_temperature 100.2(4)
_diffrn_detector_area_resol_mean 5.2740
_diffrn_measured_fraction_theta_full 0.998
_diffrn_measured_fraction_theta_max 0.998
_diffrn_measurement_device 'four-circle diffractometer'
_diffrn_measurement_device_type 'Rigaku Oxford Diffraction SuperNova, Dual, Cu at zero, Atlas S2'
_diffrn_measurement_method '\w scans'
_diffrn_radiation_monochromator mirror
_diffrn_radiation_type MoK\a
_diffrn_radiation_wavelength 0.71073
_diffrn_reflns_av_R_equivalents 0.0427
_diffrn_reflns_limit_h_max 8
_diffrn_reflns_limit_h_min -7
_diffrn_reflns_limit_k_max 29
_diffrn_reflns_limit_k_min -29
_diffrn_reflns_limit_l_max 15
_diffrn_reflns_limit_l_min -17
_diffrn_reflns_number 11903
_diffrn_reflns_theta_full 25.005
_diffrn_reflns_theta_max 25.005
_diffrn_reflns_theta_min 3.152
_exptl_absorpt_coefficient_mu 0.115
_exptl_absorpt_correction_T_max 1.00000
_exptl_absorpt_correction_T_min 0.68013
_exptl_absorpt_correction_type multi-scan
_exptl_absorpt_process_details
;
(CrysAlis PRO; Rigaku OD, 2015)
;
_exptl_crystal_colour 'dark green'
_exptl_crystal_density_diffrn 1.453
_exptl_crystal_description block
_exptl_crystal_F_000 1088
_exptl_crystal_size_max 0.25
_exptl_crystal_size_mid 0.22
_exptl_crystal_size_min 0.2
_refine_diff_density_max 0.253
_refine_diff_density_min -0.262
_refine_ls_extinction_method none
_refine_ls_goodness_of_fit_ref 1.058
_refine_ls_hydrogen_treatment constr
_refine_ls_matrix_type full
_refine_ls_number_parameters 349
_refine_ls_number_reflns 4228
_refine_ls_number_restraints 0
_refine_ls_restrained_S_all 1.058
_refine_ls_R_factor_all 0.0653
_refine_ls_R_factor_gt 0.0475
_refine_ls_shift/su_max 0.000
_refine_ls_shift/su_mean 0.000
_refine_ls_structure_factor_coef Fsqd
_refine_ls_weighting_details 'w=1/[\s^2^(Fo^2^)+(0.0388P)^2^+1.6938P] where P=(Fo^2^+2Fc^2^)/3'
_refine_ls_weighting_scheme calc
_refine_ls_wR_factor_gt 0.1055
_refine_ls_wR_factor_ref 0.1161
_reflns_number_gt 3277
_reflns_number_total 4228
_reflns_threshold_expression 'I > 2\s(I)'
_cod_data_source_file ex2007sup1.cif
_cod_data_source_block I
_cod_database_code 2242451
_shelx_space_group_comment
;
The symmetry employed for this shelxl refinement is uniquely defined
by the following loop, which should always be used as a source of
symmetry information in preference to the above space-group names.
They are only intended as comments.
;

loop_
_space_group_symop_operation_xyz
'x, y, z'
'-x+1/2, y+1/2, -z+1/2'
'-x, -y, -z'
'x-1/2, -y-1/2, z-1/2'

loop_
_atom_site_type_symbol
_atom_site_label
_atom_site_fract_x
_atom_site_fract_y
_atom_site_fract_z
_atom_site_U_iso_or_equiv
_atom_site_adp_type
_atom_site_calc_flag
_atom_site_occupancy
F F1 1.31342(18) 0.53429(5) 0.89956(9) 0.0210(3) Uani d 1
F F2 1.46735(18) 0.45513(5) 0.87853(8) 0.0205(3) Uani d 1
O O1 0.5707(2) 0.40021(7) 0.61520(11) 0.0272(4) Uani d 1
H H1 0.5225 0.3893 0.6596 0.041 Uiso calc 1
N N1 1.5952(3) 0.53806(7) 0.81633(12) 0.0156(4) Uani d 1
N N2 1.3878(3) 0.52607(8) 0.67448(13) 0.0178(4) Uani d 1
N N3 1.2967(3) 0.50217(7) 0.73622(13) 0.0162(4) Uani d 1
C C1 1.5603(3) 0.54666(9) 0.72074(15) 0.0162(5) Uani d 1
C C2 1.7710(3) 0.56211(9) 0.85288(16) 0.0166(5) Uani d 1
C C3 1.8484(3) 0.58566(9) 0.77884(16) 0.0182(5) Uani d 1
H H3 1.9686 0.6043 0.7852 0.022 Uiso calc 1
C C4 1.7176(3) 0.57669(9) 0.69470(16) 0.0180(5) Uani d 1
C C5 1.8540(3) 0.56219(10) 0.95504(15) 0.0211(5) Uani d 1
H H5A 1.8228 0.5958 0.9820 0.032 Uiso calc 1
H H5B 1.9964 0.5578 0.9645 0.032 Uiso calc 1
H H5C 1.7965 0.5331 0.9848 0.032 Uiso calc 1
C C6 1.7354(4) 0.59469(11) 0.59812(16) 0.0257(6) Uani d 1
H H6A 1.6381 0.5762 0.5528 0.038 Uiso calc 1
H H6B 1.8669 0.5866 0.5869 0.038 Uiso calc 1
H H6C 1.7125 0.6328 0.5926 0.038 Uiso calc 1
C C7 1.1152(3) 0.47520(9) 0.70490(15) 0.0163(5) Uani d 1
C C8 1.0407(3) 0.46718(9) 0.60966(16) 0.0198(5) Uani d 1
H H8 1.1142 0.4786 0.5650 0.024 Uiso calc 1
C C9 0.8590(3) 0.44247(10) 0.58158(16) 0.0223(5) Uani d 1
H H9 0.8086 0.4380 0.5179 0.027 Uiso calc 1
C C10 0.7495(3) 0.42404(9) 0.64779(16) 0.0190(5) Uani d 1
C C11 0.8254(3) 0.43105(9) 0.74289(16) 0.0179(5) Uani d 1
H H11 0.7541 0.4185 0.7876 0.021 Uiso calc 1
C C12 1.0063(3) 0.45662(9) 0.77097(15) 0.0170(5) Uani d 1
H H12 1.0560 0.4615 0.8346 0.020 Uiso calc 1
B B1 1.4183(4) 0.50677(11) 0.84252(18) 0.0174(6) Uani d 1
F F3 -0.50768(19) 0.27493(6) 0.54470(9) 0.0247(3) Uani d 1
F F4 -0.33107(18) 0.19699(6) 0.55925(9) 0.0237(3) Uani d 1
O O2 0.3980(2) 0.36293(7) 0.76431(11) 0.0226(4) Uani d 1
H H2 0.4090 0.3820 0.8112 0.034 Uiso calc 1
N N4 -0.6118(3) 0.20404(8) 0.64279(13) 0.0172(4) Uani d 1
N N5 -0.4053(3) 0.23598(8) 0.77401(13) 0.0176(4) Uani d 1
N N6 -0.3216(3) 0.25089(8) 0.70328(12) 0.0167(4) Uani d 1
C C13 -0.5729(3) 0.20907(9) 0.73934(15) 0.0168(5) Uani d 1
C C14 -0.7850(3) 0.17649(9) 0.61832(16) 0.0188(5) Uani d 1
C C15 -0.8566(3) 0.16381(9) 0.70106(16) 0.0198(5) Uani d 1
H H15 -0.9737 0.1451 0.7036 0.024 Uiso calc 1
C C16 -0.7251(3) 0.18365(9) 0.77825(16) 0.0193(5) Uani d 1
C C17 -0.8717(3) 0.16370(11) 0.51897(17) 0.0261(6) Uani d 1
H H17A -0.9208 0.1961 0.4867 0.039 Uiso calc 1
H H17B -0.9797 0.1386 0.5171 0.039 Uiso calc 1
H H17C -0.7707 0.1481 0.4889 0.039 Uiso calc 1
C C18 -0.7344(4) 0.17973(10) 0.88049(16) 0.0254(6) Uani d 1
H H18A -0.6142 0.1943 0.9169 0.038 Uiso calc 1
H H18B -0.7476 0.1426 0.8971 0.038 Uiso calc 1
H H18C -0.8474 0.1997 0.8931 0.038 Uiso calc 1
C C19 -0.1401(3) 0.28017(9) 0.72225(15) 0.0155(5) Uani d 1
C C20 -0.0500(3) 0.29409(9) 0.64649(16) 0.0186(5) Uani d 1
H H20 -0.1105 0.2848 0.5857 0.022 Uiso calc 1
C C21 0.1291(3) 0.32173(9) 0.66166(16) 0.0182(5) Uani d 1
H H21 0.1898 0.3308 0.6112 0.022 Uiso calc 1
C C22 0.2179(3) 0.33579(9) 0.75205(16) 0.0170(5) Uani d 1
C C23 0.1294(3) 0.32146(9) 0.82758(16) 0.0183(5) Uani d 1
H H23 0.1907 0.3306 0.8883 0.022 Uiso calc 1
C C24 -0.0496(3) 0.29372(9) 0.81286(15) 0.0180(5) Uani d 1
H H24 -0.1090 0.2842 0.8635 0.022 Uiso calc 1
B B2 -0.4440(4) 0.23212(11) 0.60191(18) 0.0192(6) Uani d 1

loop_
_atom_site_aniso_label
_atom_site_aniso_U_11
_atom_site_aniso_U_22
_atom_site_aniso_U_33
_atom_site_aniso_U_12
_atom_site_aniso_U_13
_atom_site_aniso_U_23
F1 0.0209(7) 0.0223(8) 0.0214(7) -0.0015(6) 0.0079(5) -0.0030(6)
F2 0.0227(7) 0.0171(7) 0.0211(7) -0.0029(6) 0.0027(5) 0.0025(6)
O1 0.0236(9) 0.0309(11) 0.0260(9) -0.0135(8) 0.0014(7) 0.0018(8)
N1 0.0156(9) 0.0132(10) 0.0185(10) 0.0009(8) 0.0048(7) -0.0001(8)
N2 0.0182(10) 0.0144(10) 0.0221(10) -0.0002(8) 0.0070(8) 0.0008(8)
N3 0.0148(9) 0.0148(10) 0.0195(10) -0.0007(8) 0.0047(8) 0.0007(8)
C1 0.0174(11) 0.0136(12) 0.0176(12) 0.0017(10) 0.0031(9) 0.0001(10)
C2 0.0141(11) 0.0117(12) 0.0243(12) 0.0026(9) 0.0040(9) -0.0012(10)
C3 0.0148(11) 0.0128(12) 0.0277(13) -0.0022(9) 0.0058(9) -0.0003(10)
C4 0.0182(12) 0.0129(12) 0.0248(12) 0.0002(10) 0.0087(9) 0.0005(10)
C5 0.0204(12) 0.0209(13) 0.0218(12) -0.0014(10) 0.0037(9) 0.0011(10)
C6 0.0244(13) 0.0275(15) 0.0262(13) -0.0037(11) 0.0073(10) 0.0049(11)
C7 0.0163(11) 0.0117(12) 0.0207(12) -0.0006(9) 0.0033(9) 0.0013(10)
C8 0.0220(12) 0.0185(13) 0.0198(12) -0.0030(10) 0.0061(9) 0.0021(10)
C9 0.0265(13) 0.0220(14) 0.0169(12) -0.0048(11) 0.0002(9) -0.0001(10)
C10 0.0146(11) 0.0152(13) 0.0263(13) -0.0016(10) 0.0009(9) 0.0007(10)
C11 0.0161(11) 0.0167(12) 0.0219(12) 0.0019(10) 0.0066(9) 0.0032(10)
C12 0.0187(12) 0.0155(12) 0.0168(11) -0.0004(10) 0.0032(9) -0.0006(10)
B1 0.0169(13) 0.0168(14) 0.0185(13) -0.0009(11) 0.0031(10) 0.0016(11)
F3 0.0265(7) 0.0242(8) 0.0230(7) -0.0026(6) 0.0035(6) 0.0065(6)
F4 0.0227(7) 0.0267(8) 0.0234(7) -0.0033(6) 0.0089(6) -0.0067(6)
O2 0.0197(8) 0.0208(10) 0.0278(9) -0.0056(7) 0.0056(7) -0.0043(8)
N4 0.0170(10) 0.0160(11) 0.0190(10) -0.0010(8) 0.0049(8) 0.0002(8)
N5 0.0191(10) 0.0141(10) 0.0211(10) 0.0006(8) 0.0073(8) -0.0002(8)
N6 0.0181(10) 0.0139(10) 0.0193(10) -0.0016(8) 0.0064(8) 0.0009(8)
C13 0.0171(12) 0.0132(12) 0.0210(12) 0.0021(10) 0.0063(9) 0.0006(10)
C14 0.0159(11) 0.0142(12) 0.0266(13) 0.0009(10) 0.0047(9) 0.0010(10)
C15 0.0143(11) 0.0153(12) 0.0309(13) -0.0009(10) 0.0065(10) 0.0020(11)
C16 0.0208(12) 0.0137(12) 0.0250(12) 0.0029(10) 0.0084(10) 0.0030(10)
C17 0.0200(12) 0.0292(15) 0.0280(14) -0.0039(11) 0.0018(10) 0.0011(12)
C18 0.0283(13) 0.0231(14) 0.0275(13) 0.0005(11) 0.0123(10) 0.0035(11)
C19 0.0148(11) 0.0101(12) 0.0220(12) -0.0003(9) 0.0046(9) 0.0000(10)
C20 0.0225(12) 0.0171(13) 0.0162(11) -0.0015(10) 0.0039(9) -0.0007(10)
C21 0.0197(12) 0.0147(12) 0.0223(12) 0.0007(10) 0.0094(9) 0.0025(10)
C22 0.0145(11) 0.0130(12) 0.0237(12) 0.0001(9) 0.0039(9) -0.0003(10)
C23 0.0196(12) 0.0146(12) 0.0191(12) 0.0001(10) -0.0004(9) -0.0028(10)
C24 0.0194(12) 0.0169(13) 0.0193(12) 0.0005(10) 0.0079(9) 0.0018(10)
B2 0.0203(13) 0.0203(15) 0.0178(13) -0.0031(12) 0.0059(10) 0.0004(12)

loop_
_atom_type_symbol
_atom_type_description
_atom_type_scat_dispersion_real
_atom_type_scat_dispersion_imag
_atom_type_scat_source
C C 0.0033 0.0016 'International Tables Vol C Tables 4.2.6.8 and 6.1.1.4'
H H 0.0000 0.0000 'International Tables Vol C Tables 4.2.6.8 and 6.1.1.4'
B B 0.0013 0.0007 'International Tables Vol C Tables 4.2.6.8 and 6.1.1.4'
F F 0.0171 0.0103 'International Tables Vol C Tables 4.2.6.8 and 6.1.1.4'
N N 0.0061 0.0033 'International Tables Vol C Tables 4.2.6.8 and 6.1.1.4'
O O 0.0106 0.0060 'International Tables Vol C Tables 4.2.6.8 and 6.1.1.4'

loop_
_geom_angle_atom_site_label_1
_geom_angle_atom_site_label_2
_geom_angle_atom_site_label_3
_geom_angle
C10 O1 H1 109.5
C1 N1 B1 109.05(17)
C2 N1 C1 107.60(18)
C2 N1 B1 143.30(19)
N3 N2 C1 108.06(18)
N2 N3 C7 119.34(18)
N2 N3 B1 113.07(17)
C7 N3 B1 127.56(18)
N1 C1 C4 110.47(18)
N2 C1 N1 114.66(19)
N2 C1 C4 134.9(2)
N1 C2 C3 108.23(19)
N1 C2 C5 122.6(2)
C3 C2 C5 129.2(2)
C2 C3 H3 125.3
C4 C3 C2 109.40(19)
C4 C3 H3 125.3
C1 C4 C6 127.1(2)
C3 C4 C1 104.30(19)
C3 C4 C6 128.6(2)
C2 C5 H5A 109.5
C2 C5 H5B 109.5
C2 C5 H5C 109.5
H5A C5 H5B 109.5
H5A C5 H5C 109.5
H5B C5 H5C 109.5
C4 C6 H6A 109.5
C4 C6 H6B 109.5
C4 C6 H6C 109.5
H6A C6 H6B 109.5
H6A C6 H6C 109.5
H6B C6 H6C 109.5
C8 C7 N3 121.8(2)
C12 C7 N3 118.89(19)
C12 C7 C8 119.3(2)
C7 C8 H8 119.9
C9 C8 C7 120.1(2)
C9 C8 H8 119.9
C8 C9 H9 119.7
C8 C9 C10 120.6(2)
C10 C9 H9 119.7
O1 C10 C9 117.5(2)
O1 C10 C11 123.1(2)
C11 C10 C9 119.4(2)
C10 C11 H11 120.0
C12 C11 C10 120.0(2)
C12 C11 H11 120.0
C7 C12 H12 119.7
C11 C12 C7 120.6(2)
C11 C12 H12 119.7
F1 B1 F2 110.33(19)
F1 B1 N1 114.5(2)
F1 B1 N3 112.16(18)
F2 B1 N1 114.19(18)
F2 B1 N3 109.65(19)
N1 B1 N3 95.14(17)
C22 O2 H2 109.5
C13 N4 B2 109.16(18)
C14 N4 C13 107.95(18)
C14 N4 B2 142.88(19)
N6 N5 C13 108.05(18)
N5 N6 C19 118.74(18)
N5 N6 B2 113.64(17)
C19 N6 B2 127.62(18)
N4 C13 C16 110.09(19)
N5 C13 N4 114.72(19)
N5 C13 C16 135.2(2)
N4 C14 C15 108.08(19)
N4 C14 C17 122.4(2)
C15 C14 C17 129.6(2)
C14 C15 H15 125.3
C16 C15 C14 109.4(2)
C16 C15 H15 125.3
C13 C16 C18 126.1(2)
C15 C16 C13 104.4(2)
C15 C16 C18 129.5(2)
C14 C17 H17A 109.5
C14 C17 H17B 109.5
C14 C17 H17C 109.5
H17A C17 H17B 109.5
H17A C17 H17C 109.5
H17B C17 H17C 109.5
C16 C18 H18A 109.5
C16 C18 H18B 109.5
C16 C18 H18C 109.5
H18A C18 H18B 109.5
H18A C18 H18C 109.5
H18B C18 H18C 109.5
C20 C19 N6 117.90(19)
C24 C19 N6 122.0(2)
C24 C19 C20 120.1(2)
C19 C20 H20 120.0
C21 C20 C19 120.0(2)
C21 C20 H20 120.0
C20 C21 H21 120.1
C20 C21 C22 119.8(2)
C22 C21 H21 120.1
O2 C22 C21 118.0(2)
O2 C22 C23 121.8(2)
C21 C22 C23 120.2(2)
C22 C23 H23 119.9
C24 C23 C22 120.2(2)
C24 C23 H23 119.9
C19 C24 H24 120.2
C23 C24 C19 119.7(2)
C23 C24 H24 120.2
F3 B2 F4 111.15(19)
F3 B2 N4 114.04(19)
F3 B2 N6 112.3(2)
F4 B2 N4 113.4(2)
F4 B2 N6 110.52(18)
N4 B2 N6 94.42(16)

loop_
_geom_bond_atom_site_label_1
_geom_bond_atom_site_label_2
_geom_bond_distance
_geom_bond_publ_flag
F1 B1 1.369(3) y
F2 B1 1.401(3) y
O1 H1 0.8200 ?
O1 C10 1.358(3) y
N1 C1 1.377(3) y
N1 C2 1.356(3) y
N1 B1 1.537(3) y
N2 N3 1.318(3) y
N2 C1 1.343(3) y
N3 C7 1.406(3) y
N3 B1 1.613(3) y
C1 C4 1.411(3) y
C2 C3 1.405(3) y
C2 C5 1.484(3) ?
C3 H3 0.9300 ?
C3 C4 1.389(3) y
C4 C6 1.493(3) ?
C5 H5A 0.9600 ?
C5 H5B 0.9600 ?
C5 H5C 0.9600 ?
C6 H6A 0.9600 ?
C6 H6B 0.9600 ?
C6 H6C 0.9600 ?
C7 C8 1.394(3) ?
C7 C12 1.391(3) ?
C8 H8 0.9300 ?
C8 C9 1.375(3) ?
C9 H9 0.9300 ?
C9 C10 1.394(3) ?
C10 C11 1.390(3) ?
C11 H11 0.9300 ?
C11 C12 1.380(3) ?
C12 H12 0.9300 ?
F3 B2 1.368(3) y
F4 B2 1.380(3) y
O2 H2 0.8200 ?
O2 C22 1.382(3) y
N4 C13 1.380(3) y
N4 C14 1.353(3) y
N4 B2 1.545(3) y
N5 N6 1.312(3) y
N5 C13 1.338(3) y
N6 C19 1.416(3) y
N6 B2 1.618(3) y
C13 C16 1.415(3) y
C14 C15 1.408(3) y
C14 C17 1.486(3) ?
C15 H15 0.9300 ?
C15 C16 1.389(3) y
C16 C18 1.496(3) ?
C17 H17A 0.9600 ?
C17 H17B 0.9600 ?
C17 H17C 0.9600 ?
C18 H18A 0.9600 ?
C18 H18B 0.9600 ?
C18 H18C 0.9600 ?
C19 C20 1.394(3) ?
C19 C24 1.385(3) ?
C20 H20 0.9300 ?
C20 C21 1.382(3) ?
C21 H21 0.9300 ?
C21 C22 1.382(3) ?
C22 C23 1.387(3) ?
C23 H23 0.9300 ?
C23 C24 1.382(3) ?
C24 H24 0.9300 ?

loop_
_geom_hbond_atom_site_label_D
_geom_hbond_atom_site_label_H
_geom_hbond_atom_site_label_A
_geom_hbond_site_symmetry_A
_geom_hbond_distance_DH
_geom_hbond_distance_HA
_geom_hbond_distance_DA
_geom_hbond_angle_DHA
_geom_hbond_publ_flag
O1 H1 O2 1_555 0.82 1.98 2.797(2) 178 yes
O2 H2 F2 1_455 0.82 2.06 2.812(2) 152 yes
C3 H3 Cg1 2_656 0.93 2.62 3.501(2) 158 yes
C15 H15 Cg2 2_546 0.93 2.63 3.506(2) 157 yes

loop_
_geom_torsion_atom_site_label_1
_geom_torsion_atom_site_label_2
_geom_torsion_atom_site_label_3
_geom_torsion_atom_site_label_4
_geom_torsion
O1 C10 C11 C12 -178.6(2)
N1 C1 C4 C3 0.1(3)
N1 C1 C4 C6 -179.5(2)
N1 C2 C3 C4 0.7(3)
N2 N3 C7 C8 8.1(3)
N2 N3 C7 C12 -171.1(2)
N2 N3 B1 F1 117.8(2)
N2 N3 B1 F2 -119.2(2)
N2 N3 B1 N1 -1.2(2)
N2 C1 C4 C3 178.7(3)
N2 C1 C4 C6 -0.8(4)
N3 N2 C1 N1 -0.3(3)
N3 N2 C1 C4 -178.9(2)
N3 C7 C8 C9 -177.5(2)
N3 C7 C12 C11 178.5(2)
C1 N1 C2 C3 -0.6(2)
C1 N1 C2 C5 178.5(2)
C1 N1 B1 F1 -116.2(2)
C1 N1 B1 F2 115.2(2)
C1 N1 B1 N3 1.0(2)
C1 N2 N3 C7 -177.34(19)
C1 N2 N3 B1 1.0(2)
C2 N1 C1 N2 -178.58(19)
C2 N1 C1 C4 0.4(3)
C2 N1 B1 F1 60.6(4)
C2 N1 B1 F2 -68.0(4)
C2 N1 B1 N3 177.8(3)
C2 C3 C4 C1 -0.4(3)
C2 C3 C4 C6 179.1(2)
C5 C2 C3 C4 -178.4(2)
C7 N3 B1 F1 -64.0(3)
C7 N3 B1 F2 59.0(3)
C7 N3 B1 N1 176.9(2)
C7 C8 C9 C10 -1.6(4)
C8 C7 C12 C11 -0.7(3)
C8 C9 C10 O1 179.7(2)
C8 C9 C10 C11 0.3(4)
C9 C10 C11 C12 0.8(3)
C10 C11 C12 C7 -0.5(3)
C12 C7 C8 C9 1.8(4)
B1 N1 C1 N2 -0.6(3)
B1 N1 C1 C4 178.34(19)
B1 N1 C2 C3 -177.4(3)
B1 N1 C2 C5 1.7(4)
B1 N3 C7 C8 -170.0(2)
B1 N3 C7 C12 10.8(3)
O2 C22 C23 C24 -179.2(2)
N4 C13 C16 C15 -0.5(3)
N4 C13 C16 C18 179.0(2)
N4 C14 C15 C16 -0.2(3)
N5 N6 C19 C20 177.9(2)
N5 N6 C19 C24 -0.4(3)
N5 N6 B2 F3 118.5(2)
N5 N6 B2 F4 -116.8(2)
N5 N6 B2 N4 0.2(2)
N5 C13 C16 C15 179.5(2)
N5 C13 C16 C18 -1.0(4)
N6 N5 C13 N4 0.2(3)
N6 N5 C13 C16 -179.8(3)
N6 C19 C20 C21 -178.7(2)
N6 C19 C24 C23 178.8(2)
C13 N4 C14 C15 -0.1(3)
C13 N4 C14 C17 -179.9(2)
C13 N4 B2 F3 -116.9(2)
C13 N4 B2 F4 114.5(2)
C13 N4 B2 N6 -0.1(2)
C13 N5 N6 C19 -179.84(19)
C13 N5 N6 B2 -0.3(2)
C14 N4 C13 N5 -179.60(19)
C14 N4 C13 C16 0.4(3)
C14 N4 B2 F3 62.3(4)
C14 N4 B2 F4 -66.2(4)
C14 N4 B2 N6 179.2(3)
C14 C15 C16 C13 0.5(3)
C14 C15 C16 C18 -179.0(2)
C17 C14 C15 C16 179.6(2)
C19 N6 B2 F3 -62.0(3)
C19 N6 B2 F4 62.7(3)
C19 N6 B2 N4 179.7(2)
C19 C20 C21 C22 -0.4(3)
C20 C19 C24 C23 0.5(3)
C20 C21 C22 O2 179.4(2)
C20 C21 C22 C23 1.1(3)
C21 C22 C23 C24 -1.0(3)
C22 C23 C24 C19 0.1(3)
C24 C19 C20 C21 -0.4(3)
B2 N4 C13 N5 -0.1(3)
B2 N4 C13 C16 179.92(19)
B2 N4 C14 C15 -179.3(3)
B2 N4 C14 C17 0.9(5)
B2 N6 C19 C20 -1.6(3)
B2 N6 C19 C24 -179.8(2)

_cod_database_fobs_code 2242451
